data_9014688
loop_
_publ_author_name
'Anderson, J. L.'
'Peterson, R. C.'
'Swainson, I.'

_publ_section_title
;
 The atomic structure of deuterated boyleite ZnSO4*4D2O,
 ilesite MnSO4*4D2O, and bianchite ZnSO4*6D2O
;
_journal_name_full 'American Mineralogist'
_journal_page_first 1905
_journal_page_last 1914
_journal_paper_doi 10.2138/am.2012.4121
_journal_volume 97
_journal_year 2012
_chemical_compound_source Synthetic
_chemical_formula_sum 'H12 O10 S Zn'
_chemical_name_mineral Bianchite
_space_group_IT_number 15
_symmetry_space_group_name_Hall '-C 2yc'
_symmetry_space_group_name_H-M 'C 1 2/c 1'
_cell_angle_alpha 90
_cell_angle_beta 98.488
_cell_angle_gamma 90
_cell_formula_units_Z 8
_cell_length_a 9.9692
_cell_length_b 7.2441
_cell_length_c 24.2493
_cell_volume 1732.051
_database_code_amcsd 0019606
_exptl_crystal_density_diffrn 2.067
_cod_depositor_comments
;
         Z inserted to be consistent with given formula
                                          miguel
;
_cod_original_cell_volume 1732.052
_cod_original_formula_sum 'Zn S O10 H12'
_cod_database_code 9014688

loop_
_space_group_symop_operation_xyz
x,y,z
1/2+x,1/2+y,z
x,-y,1/2+z
1/2+x,1/2-y,1/2+z
-x,y,1/2-z
1/2-x,1/2+y,1/2-z
-x,-y,-z
1/2-x,1/2-y,-z

loop_
_atom_site_label
_atom_site_fract_x
_atom_site_fract_y
_atom_site_fract_z
_atom_site_U_iso_or_equiv
Zn1 0.00000 0.00000 0.00000 0.01400
Zn2 0.00000 0.94800 0.25000 0.01400
S 0.86670 0.45480 0.12580 0.02390
O1 0.76550 0.59370 0.13250 0.02390
O2 0.98960 0.44720 0.16650 0.02390
O3 0.90950 0.49620 0.07270 0.02390
O4 0.80190 0.27570 0.11910 0.02390
O5 0.59390 0.72790 0.04220 0.02390
O6 0.54250 0.32410 0.06390 0.02390
O7 0.31590 0.54950 0.01900 0.02390
O8 0.87790 0.15600 0.28460 0.02390
O9 0.89410 0.75580 0.28400 0.02390
O10 0.86060 0.94530 0.18230 0.02390
H51 0.15590 0.20190 0.07590 0.05460
H52 0.04330 0.32610 0.05410 0.05460
H61 0.01090 0.28480 0.92980 0.05460
H62 0.89450 0.17310 0.90380 0.05460
H71 0.20840 0.87390 0.95300 0.05460
H72 0.27270 0.97300 0.00420 0.05460
H81 0.31920 0.60880 0.31030 0.05460
H82 0.43330 0.75760 0.29590 0.05460
H91 0.43190 0.14050 0.29880 0.05460
H92 0.30510 0.22580 0.26960 0.05460
H101 0.65930 0.34440 0.34330 0.05460
H102 0.65560 0.55250 0.34070 0.05460

loop_
_cod_related_entry_id
_cod_related_entry_database
_cod_related_entry_code
1 AMCSD 0019606
